data_7118539
loop_
_publ_author_name
'Lama, Prem'
'Alimi, Lukman O.'
'Das, Raj Kumar'
'Barbour, Leonard J.'

_publ_section_title
;
 Hydration-dependent anomalous thermal expansion behaviour in a
 coordination polymer.
;
_journal_issue 15
_journal_name_full 'Chemical communications (Cambridge, England)'
_journal_page_first 3231
_journal_page_last 3234
_journal_paper_doi 10.1039/c6cc00158k
_journal_volume 52
_journal_year 2016
_chemical_formula_moiety 'C22 H18 N2 O6 Zn, H2 O'
_chemical_formula_sum 'C22 H20 N2 O7 Zn'
_chemical_formula_weight 489.77
_chemical_name_systematic
; 
 ? 
;
_space_group_IT_number 33
_symmetry_cell_setting orthorhombic
_symmetry_space_group_name_Hall 'P 2c -2n'
_symmetry_space_group_name_H-M 'P n a 21'
_atom_sites_solution_hydrogens geom
_atom_sites_solution_primary direct
_atom_sites_solution_secondary difmap
_audit_creation_method SHELXL-97
_audit_update_record
;
2015-12-09 deposited with the CCDC.
2016-01-20 downloaded from the CCDC.
;
_cell_angle_alpha 90.00
_cell_angle_beta 90.00
_cell_angle_gamma 90.00
_cell_formula_units_Z 4
_cell_length_a 19.1211(10)
_cell_length_b 7.8289(4)
_cell_length_c 13.7769(8)
_cell_measurement_reflns_used 5329
_cell_measurement_temperature 160(2)
_cell_measurement_theta_max 26.00
_cell_measurement_theta_min 2.59
_cell_volume 2062.36(19)
_computing_cell_refinement 'SAINT (Bruker, 2009)'
_computing_data_reduction SAINT
_computing_molecular_graphics 'X-Seed (Barbour 2001)'
_computing_structure_refinement 'SHELXL-97 (Sheldrick, 1997)'
_computing_structure_solution 'SHELXS-97 (Sheldrick, 1990)'
_diffrn_ambient_temperature 160(2)
_diffrn_measured_fraction_theta_full 1.000
_diffrn_measured_fraction_theta_max 1.000
_diffrn_measurement_device_type 'CCD area detector'
_diffrn_measurement_method 'phi and omega scans'
_diffrn_radiation_monochromator graphite
_diffrn_radiation_source 'fine-focus sealed tube'
_diffrn_radiation_type MoK\a
_diffrn_radiation_wavelength 0.71073
_diffrn_reflns_av_R_equivalents 0.0224
_diffrn_reflns_av_sigmaI/netI 0.0429
_diffrn_reflns_limit_h_max 23
_diffrn_reflns_limit_h_min -23
_diffrn_reflns_limit_k_max 5
_diffrn_reflns_limit_k_min -9
_diffrn_reflns_limit_l_max 16
_diffrn_reflns_limit_l_min -16
_diffrn_reflns_number 10672
_diffrn_reflns_theta_full 26.00
_diffrn_reflns_theta_max 26.00
_diffrn_reflns_theta_min 2.13
_exptl_absorpt_coefficient_mu 1.240
_exptl_absorpt_correction_T_max 0.7949
_exptl_absorpt_correction_T_min 0.6078
_exptl_absorpt_correction_type multi-scan
_exptl_absorpt_process_details SADABS
_exptl_crystal_colour colorless
_exptl_crystal_density_diffrn 1.577
_exptl_crystal_density_method 'not measured'
_exptl_crystal_description block
_exptl_crystal_F_000 1008
_exptl_crystal_size_max 0.45
_exptl_crystal_size_mid 0.33
_exptl_crystal_size_min 0.19
_refine_diff_density_max 0.392
_refine_diff_density_min -0.514
_refine_diff_density_rms 0.059
_refine_ls_abs_structure_details 'Flack H D (1983), Acta Cryst. A39, 876-881'
_refine_ls_abs_structure_Flack 0.005(9)
_refine_ls_extinction_method none
_refine_ls_goodness_of_fit_ref 1.099
_refine_ls_hydrogen_treatment mixed
_refine_ls_matrix_type full
_refine_ls_number_parameters 289
_refine_ls_number_reflns 4017
_refine_ls_number_restraints 4
_refine_ls_restrained_S_all 1.110
_refine_ls_R_factor_all 0.0280
_refine_ls_R_factor_gt 0.0258
_refine_ls_shift/su_max 0.011
_refine_ls_shift/su_mean 0.000
_refine_ls_structure_factor_coef Fsqd
_refine_ls_weighting_details 'calc w=1/[\s^2^(Fo^2^)+(0.0241P)^2^+0.3962P] where P=(Fo^2^+2Fc^2^)/3'
_refine_ls_weighting_scheme calc
_refine_ls_wR_factor_gt 0.0669
_refine_ls_wR_factor_ref 0.0680
_reflns_number_gt 3801
_reflns_number_total 4017
_reflns_threshold_expression >2sigma(I)
_cod_data_source_file c6cc00158k2.cif
_cod_data_source_block LJB_1_H2O_160K
_cod_depositor_comments 'Adding full bibliography for 7118534--7118552.cif.'
_cod_original_sg_symbol_Hall P2c-2n
_cod_original_sg_symbol_H-M Pna21
_cod_database_code 7118539

loop_
_symmetry_equiv_pos_as_xyz
'x, y, z'
'-x, -y, z+1/2'
'-x+1/2, y+1/2, z+1/2'
'x+1/2, -y+1/2, z'

loop_
_atom_site_label
_atom_site_type_symbol
_atom_site_fract_x
_atom_site_fract_y
_atom_site_fract_z
_atom_site_U_iso_or_equiv
_atom_site_adp_type
_atom_site_occupancy
_atom_site_symmetry_multiplicity
_atom_site_calc_flag
_atom_site_refinement_flags
Zn1 Zn 0.386852(11) -0.04673(3) 0.19967(2) 0.01132(8) Uani 1 1 d .
O1 O 0.46735(9) 0.0609(2) 0.13720(13) 0.0155(4) Uani 1 1 d .
O2 O 0.49877(10) 0.2246(3) 0.26244(15) 0.0272(5) Uani 1 1 d .
O3 O 0.76315(10) 0.3080(3) 0.27823(15) 0.0307(5) Uani 1 1 d .
O4 O 0.80680(9) 0.4262(2) 0.14516(14) 0.0216(4) Uani 1 1 d .
O5 O 0.69908(10) 0.2502(3) -0.17385(15) 0.0266(5) Uani 1 1 d .
O6 O 0.59975(9) 0.1035(3) -0.16565(14) 0.0189(4) Uani 1 1 d .
N1 N 0.38812(10) -0.2567(3) 0.10984(17) 0.0156(5) Uani 1 1 d .
N2 N 0.33104(13) -0.7752(3) -0.55103(17) 0.0269(6) Uani 1 1 d .
H2 H 0.3163 -0.7800 -0.6115 0.032 Uiso 1 1 calc R
C1 C 0.50959(12) 0.1607(3) 0.18253(17) 0.0145(6) Uani 1 1 d .
C2 C 0.57691(12) 0.1988(3) 0.12845(19) 0.0126(5) Uani 1 1 d .
C3 C 0.63553(11) 0.2504(3) 0.18084(16) 0.0116(6) Uani 1 1 d .
H3 H 0.6331 0.2580 0.2496 0.014 Uiso 1 1 calc R
C4 C 0.69762(13) 0.2909(3) 0.13337(19) 0.0146(5) Uani 1 1 d .
C5 C 0.76013(11) 0.3461(3) 0.1912(2) 0.0160(5) Uani 1 1 d .
C6 C 0.70113(13) 0.2788(3) 0.03262(18) 0.0142(5) Uani 1 1 d .
H6 H 0.7426 0.3118 -0.0005 0.017 Uiso 1 1 calc R
C7 C 0.64376(13) 0.2184(3) -0.0196(2) 0.0146(5) Uani 1 1 d .
C8 C 0.64938(13) 0.1922(3) -0.12744(18) 0.0150(5) Uani 1 1 d .
C9 C 0.58197(13) 0.1771(3) 0.02922(18) 0.0137(5) Uani 1 1 d .
H9 H 0.5432 0.1337 -0.0061 0.016 Uiso 1 1 calc R
C10 C 0.38197(14) -0.4203(4) 0.1374(2) 0.0204(6) Uani 1 1 d .
H10 H 0.3721 -0.4444 0.2036 0.024 Uiso 1 1 calc R
C11 C 0.38937(14) -0.5550(4) 0.0736(2) 0.0218(6) Uani 1 1 d .
H11 H 0.3835 -0.6690 0.0959 0.026 Uiso 1 1 calc R
C12 C 0.40551(14) -0.5239(4) -0.0236(2) 0.0191(6) Uani 1 1 d .
C13 C 0.41185(14) -0.3539(4) -0.0515(2) 0.0210(6) Uani 1 1 d .
H13 H 0.4228 -0.3262 -0.1169 0.025 Uiso 1 1 calc R
C14 C 0.40228(14) -0.2262(4) 0.0156(2) 0.0190(6) Uani 1 1 d .
H14 H 0.4058 -0.1109 -0.0054 0.023 Uiso 1 1 calc R
C15 C 0.41657(17) -0.6677(4) -0.0942(2) 0.0267(7) Uani 1 1 d .
H15A H 0.3941 -0.7715 -0.0676 0.032 Uiso 1 1 calc R
H15B H 0.4674 -0.6907 -0.0987 0.032 Uiso 1 1 calc R
C16 C 0.38873(14) -0.6385(4) -0.1963(2) 0.0257(7) Uani 1 1 d .
H16A H 0.3375 -0.6209 -0.1936 0.031 Uiso 1 1 calc R
H16B H 0.4102 -0.5340 -0.2237 0.031 Uiso 1 1 calc R
C17 C 0.4048(2) -0.7888(5) -0.2617(2) 0.0371(9) Uani 1 1 d .
H17A H 0.4562 -0.8039 -0.2644 0.045 Uiso 1 1 calc R
H17B H 0.3848 -0.8931 -0.2320 0.045 Uiso 1 1 calc R
C18 C 0.37744(16) -0.7732(4) -0.3639(2) 0.0262(7) Uani 1 1 d .
C19 C 0.30715(16) -0.7972(5) -0.3839(2) 0.0352(8) Uani 1 1 d .
H19 H 0.2745 -0.8128 -0.3327 0.042 Uiso 1 1 calc R
C20 C 0.28520(16) -0.7981(5) -0.4796(2) 0.0389(9) Uani 1 1 d .
H20 H 0.2372 -0.8151 -0.4944 0.047 Uiso 1 1 calc R
C21 C 0.39797(16) -0.7454(5) -0.5344(2) 0.0315(8) Uani 1 1 d .
H21 H 0.4293 -0.7274 -0.5869 0.038 Uiso 1 1 calc R
C22 C 0.42201(16) -0.7408(5) -0.4393(2) 0.0327(8) Uani 1 1 d .
H22 H 0.4697 -0.7148 -0.4265 0.039 Uiso 1 1 calc R
O1W O 0.70426(16) 0.0135(4) 0.3666(2) 0.0678(9) Uani 1 1 d D
H2W1 H 0.7398 -0.0617 0.3556 0.050 Uiso 1 1 d D
H1W1 H 0.7192 0.1150 0.3415 0.050 Uiso 1 1 d D

loop_
_atom_site_aniso_label
_atom_site_aniso_U_11
_atom_site_aniso_U_22
_atom_site_aniso_U_33
_atom_site_aniso_U_23
_atom_site_aniso_U_13
_atom_site_aniso_U_12
Zn1 0.00969(12) 0.01558(14) 0.00870(13) 0.00095(15) -0.00010(15) 0.00032(10)
O1 0.0135(9) 0.0193(10) 0.0139(10) -0.0013(8) 0.0007(7) -0.0051(7)
O2 0.0222(10) 0.0436(14) 0.0157(10) -0.0101(9) 0.0062(8) -0.0107(9)
O3 0.0264(11) 0.0467(14) 0.0191(12) 0.0071(10) -0.0122(9) -0.0161(10)
O4 0.0146(9) 0.0320(12) 0.0182(11) -0.0059(9) 0.0010(8) -0.0072(8)
O5 0.0240(10) 0.0415(13) 0.0143(10) -0.0005(9) 0.0037(9) -0.0147(9)
O6 0.0183(9) 0.0280(11) 0.0104(10) -0.0052(8) 0.0000(7) -0.0039(8)
N1 0.0137(11) 0.0173(12) 0.0159(12) 0.0007(9) -0.0011(9) -0.0012(8)
N2 0.0294(14) 0.0351(15) 0.0161(13) -0.0021(10) -0.0065(11) 0.0076(11)
C1 0.0134(11) 0.0186(12) 0.0116(17) 0.0028(10) -0.0011(10) -0.0005(10)
C2 0.0129(12) 0.0122(12) 0.0126(12) 0.0009(10) 0.0002(10) -0.0005(10)
C3 0.0149(11) 0.0143(12) 0.0056(16) -0.0013(9) 0.0002(9) -0.0006(9)
C4 0.0142(12) 0.0146(13) 0.0150(13) -0.0010(10) -0.0020(10) 0.0001(10)
C5 0.0144(10) 0.0177(12) 0.0161(15) -0.0052(13) -0.0004(12) -0.0004(9)
C6 0.0128(12) 0.0198(14) 0.0101(13) 0.0006(10) 0.0014(10) -0.0002(10)
C7 0.0156(12) 0.0150(12) 0.0132(13) 0.0006(10) -0.0009(10) -0.0010(10)
C8 0.0167(13) 0.0195(13) 0.0087(13) -0.0001(10) -0.0020(10) 0.0016(11)
C9 0.0112(12) 0.0171(13) 0.0129(13) -0.0005(10) -0.0027(10) -0.0004(10)
C10 0.0258(15) 0.0214(15) 0.0139(15) 0.0035(11) 0.0026(10) 0.0008(11)
C11 0.0303(16) 0.0183(15) 0.0168(15) 0.0015(11) 0.0006(12) 0.0016(12)
C12 0.0199(13) 0.0210(14) 0.0163(14) -0.0011(12) -0.0058(11) 0.0017(11)
C13 0.0255(14) 0.0261(15) 0.0113(14) 0.0012(11) -0.0040(11) -0.0056(12)
C14 0.0272(15) 0.0168(14) 0.0131(14) 0.0023(11) -0.0032(11) -0.0063(11)
C15 0.0409(17) 0.0256(16) 0.0136(15) -0.0023(12) -0.0067(13) 0.0118(14)
C16 0.0343(17) 0.0249(16) 0.0179(15) -0.0039(13) -0.0050(12) 0.0080(13)
C17 0.060(2) 0.0319(19) 0.0194(17) -0.0117(14) -0.0149(16) 0.0211(18)
C18 0.0369(17) 0.0221(16) 0.0197(17) -0.0073(13) -0.0105(13) 0.0146(13)
C19 0.0279(16) 0.056(2) 0.0219(17) -0.0057(16) 0.0037(13) 0.0025(16)
C20 0.0204(16) 0.070(3) 0.0262(18) -0.0033(17) -0.0012(13) 0.0010(16)
C21 0.0288(17) 0.045(2) 0.0202(18) -0.0010(15) 0.0002(13) -0.0062(14)
C22 0.0211(15) 0.049(2) 0.0279(18) -0.0049(16) -0.0048(13) 0.0010(15)
O1W 0.065(2) 0.072(2) 0.066(2) 0.0161(17) 0.0120(17) 0.0157(16)

loop_
_atom_type_symbol
_atom_type_description
_atom_type_scat_dispersion_real
_atom_type_scat_dispersion_imag
_atom_type_scat_source
C C 0.0033 0.0016 'International Tables Vol C Tables 4.2.6.8 and 6.1.1.4'
H H 0.0000 0.0000 'International Tables Vol C Tables 4.2.6.8 and 6.1.1.4'
N N 0.0061 0.0033 'International Tables Vol C Tables 4.2.6.8 and 6.1.1.4'
O O 0.0106 0.0060 'International Tables Vol C Tables 4.2.6.8 and 6.1.1.4'
Zn Zn 0.2839 1.4301 'International Tables Vol C Tables 4.2.6.8 and 6.1.1.4'

loop_
_geom_angle_atom_site_label_1
_geom_angle_atom_site_label_2
_geom_angle_atom_site_label_3
_geom_angle
_geom_angle_site_symmetry_1
_geom_angle_site_symmetry_3
O6 Zn1 O4 125.99(8) 2_655 4_455
O6 Zn1 O1 114.78(8) 2_655 .
O4 Zn1 O1 103.90(8) 4_455 .
O6 Zn1 N1 113.19(9) 2_655 .
O4 Zn1 N1 99.45(8) 4_455 .
O1 Zn1 N1 94.03(8) . .
C1 O1 Zn1 122.88(16) . .
C5 O4 Zn1 127.08(19) . 4
C8 O6 Zn1 114.85(16) . 2_654
C10 N1 C14 117.4(3) . .
C10 N1 Zn1 126.3(2) . .
C14 N1 Zn1 116.11(18) . .
C21 N2 C20 122.3(3) . .
O2 C1 O1 125.3(2) . .
O2 C1 C2 120.2(2) . .
O1 C1 C2 114.5(2) . .
C9 C2 C3 119.5(2) . .
C9 C2 C1 121.4(2) . .
C3 C2 C1 119.0(2) . .
C4 C3 C2 120.6(2) . .
C3 C4 C6 119.6(2) . .
C3 C4 C5 119.7(2) . .
C6 C4 C5 120.7(2) . .
O3 C5 O4 125.0(2) . .
O3 C5 C4 118.8(2) . .
O4 C5 C4 116.1(3) . .
C4 C6 C7 119.9(2) . .
C6 C7 C9 119.7(2) . .
C6 C7 C8 120.0(2) . .
C9 C7 C8 120.3(2) . .
O5 C8 O6 123.7(2) . .
O5 C8 C7 121.2(2) . .
O6 C8 C7 115.1(2) . .
C2 C9 C7 120.5(2) . .
N1 C10 C11 122.7(3) . .
C10 C11 C12 120.0(3) . .
C13 C12 C11 116.9(3) . .
C13 C12 C15 121.7(3) . .
C11 C12 C15 121.5(3) . .
C14 C13 C12 119.9(3) . .
N1 C14 C13 123.1(3) . .
C12 C15 C16 115.9(2) . .
C17 C16 C15 111.3(2) . .
C18 C17 C16 115.0(3) . .
C22 C18 C19 118.6(3) . .
C22 C18 C17 120.6(3) . .
C19 C18 C17 120.8(3) . .
C20 C19 C18 119.0(3) . .
N2 C20 C19 120.3(3) . .
N2 C21 C22 119.2(3) . .
C18 C22 C21 120.4(3) . .

loop_
_geom_bond_atom_site_label_1
_geom_bond_atom_site_label_2
_geom_bond_distance
_geom_bond_site_symmetry_2
Zn1 O6 1.9250(19) 2_655
Zn1 O4 1.9486(19) 4_455
Zn1 O1 1.9544(18) .
Zn1 N1 2.058(2) .
O1 C1 1.286(3) .
O2 C1 1.227(3) .
O3 C5 1.237(4) .
O4 C5 1.262(3) .
O4 Zn1 1.9486(19) 4
O5 C8 1.232(3) .
O6 C8 1.288(3) .
O6 Zn1 1.9250(19) 2_654
N1 C10 1.341(4) .
N1 C14 1.347(4) .
N2 C21 1.321(4) .
N2 C20 1.330(4) .
C1 C2 1.517(3) .
C2 C9 1.381(3) .
C2 C3 1.393(3) .
C3 C4 1.392(3) .
C4 C6 1.393(4) .
C4 C5 1.500(3) .
C6 C7 1.395(3) .
C7 C9 1.397(4) .
C7 C8 1.504(4) .
C10 C11 1.380(4) .
C11 C12 1.396(4) .
C12 C13 1.390(4) .
C12 C15 1.503(4) .
C13 C14 1.375(4) .
C15 C16 1.521(4) .
C16 C17 1.512(4) .
C17 C18 1.508(4) .
C18 C22 1.367(5) .
C18 C19 1.385(4) .
C19 C20 1.384(4) .
C21 C22 1.390(4) .
